data_1537966
loop_
_publ_author_name
'Evans, H.T.jr.'
'Post, J.E.'
'Nelen, J.A.'
'Ross, D.R.'

_publ_section_title
;
 The crystal structure and crystal chemistry of fernandinite and corvusite
;
_journal_name_full 'Canadian Mineralogist'
_journal_page_first 339
_journal_page_last 351
_journal_volume 32
_journal_year 1994
_chemical_formula_sum 'Ca0.296 Fe0.4 Na0.704 O20 V7.6'
_chemical_name_systematic '(Na0.7 Ca0.3) (V7.6 Fe0.4) O20 (H2 O)4'
_space_group_IT_number 12
_symmetry_space_group_name_Hall '-C 2y'
_symmetry_space_group_name_H-M 'C 1 2/m 1'
_cell_angle_alpha 90
_cell_angle_beta 103.46
_cell_angle_gamma 90
_cell_formula_units_Z 1
_cell_length_a 11.706
_cell_length_b 3.644
_cell_length_c 11.11
_cell_volume 460.898
_citation_journal_id_ASTM CAMIA6
_cod_data_source_file Evans_CAMIA6_1994_1255.cif
_cod_data_source_block Ca0.296Fe0.4Na0.704O20V7.6
_cod_original_cell_volume 460.8983
_cod_database_code 1537966

loop_
_symmetry_equiv_pos_as_xyz
x,y,z
-x,y,-z
-x,-y,-z
x,-y,z
x+1/2,y+1/2,z
-x+1/2,y+1/2,-z
-x+1/2,-y+1/2,-z
x+1/2,-y+1/2,z

loop_
_atom_site_label
_atom_site_type_symbol
_atom_site_fract_x
_atom_site_fract_y
_atom_site_fract_z
_atom_site_occupancy
_atom_site_U_iso_or_equiv
O4 O-2 0.274 0 0.1 1 0.0
O3 O-2 0.629 0 0.12 1 0.0
O5 O-2 0.11 0 0.286 1 0.0
Ca2 Ca+2 0.568 0 0.478 0.037 0.0
Na1 Na+1 0.061 0 0.506 0.088 0.0
O1 O-2 0.946 0 0.096 1 0.0
Ca1 Ca+2 0.061 0 0.506 0.037 0.0
O2 O-2 0.849 0 0.283 1 0.0
Fe1 Fe+2 0.8018 0 0.137 0.05 0.0
Na2 Na+1 0.568 0 0.478 0.088 0.0
V1 V+4 0.8018 0 0.137 0.95 0.0
Fe2 Fe+2 0.0982 0 0.1378 0.05 0.0
V2 V+4 0.0982 0 0.1378 0.95 0.0
